data_2005683
loop_
_publ_author_name
'Mahoui, A.'
'Lapasset, J.'
'Moret, J.'
'Saint Gr\'egoire, P.'

_publ_section_title
;
 Tetraethylammonium Tetramethylammonium Tetrachlorocuprate(II),
 [(C~2~H~5~)~4~N][(CH~3~)~4~N][CuCl~4~]
;
_journal_issue 11
_journal_name_full 'Acta Crystallographica Section C'
_journal_page_first 2674
_journal_page_last 2676
_journal_paper_doi 10.1107/S0108270196009031
_journal_volume 52
_journal_year 1996
_chemical_formula_iupac '(C8 H20 N) (C4 H12 N) [Cu Cl4]'
_chemical_formula_moiety '(C8 H20 N) 1+, (C4 H12 N) 1+, Cl4 Cu 2-'
_chemical_formula_structural '(C8 H20 N, C4 H12 N) Cu Cl4'
_chemical_formula_sum 'C12 H32 Cl4 Cu N2'
_chemical_formula_weight 409.74
_chemical_name_systematic
;
(tetraethylammonium,tetramethylammonium)-tetrachlorocuprate
;
_space_group_IT_number 113
_symmetry_cell_setting tetragonal
_symmetry_space_group_name_Hall 'P -4 2ab'
_symmetry_space_group_name_H-M 'P -4 21 m'
_cell_angle_alpha 90.00
_cell_angle_beta 90.00
_cell_angle_gamma 90.00
_cell_formula_units_Z 4
_cell_length_a 13.078(10)
_cell_length_b 13.078(10)
_cell_length_c 11.871(10)
_cell_measurement_reflns_used 20
_cell_measurement_temperature 293(2)
_cell_measurement_theta_max 55
_cell_measurement_theta_min 42
_cell_volume 2030(3)
_computing_cell_refinement 'Enraf-Nonius CAD3'
_computing_data_collection 'Enraf-Nonius CAD3'
_computing_data_reduction 'Local program'
_computing_molecular_graphics 'ORTEPII (Johnson, 1976)'
_computing_publication_material SHELXL93
_computing_structure_refinement 'SHELXL93 (Sheldrick, 1993)'
_computing_structure_solution 'SHELXS86 (Sheldrick, 1990)'
_diffrn_ambient_temperature 293(2)
_diffrn_measurement_device 'Enraf-Nonius CAD3'
_diffrn_measurement_method \q/2\q
_diffrn_radiation_monochromator graphite
_diffrn_radiation_source 'fine-focus sealed tube'
_diffrn_radiation_type CuK\a
_diffrn_radiation_wavelength 1.5418
_diffrn_reflns_av_R_equivalents 0.0238
_diffrn_reflns_av_sigmaI/netI 0.0198
_diffrn_reflns_limit_h_max 10
_diffrn_reflns_limit_h_min 0
_diffrn_reflns_limit_k_max 15
_diffrn_reflns_limit_k_min 0
_diffrn_reflns_limit_l_max 13
_diffrn_reflns_limit_l_min 0
_diffrn_reflns_number 1765
_diffrn_reflns_theta_max 65.12
_diffrn_reflns_theta_min 5.03
_diffrn_standards_decay_% 0
_diffrn_standards_interval_count 40
_diffrn_standards_number 2
_exptl_absorpt_coefficient_mu 6.280
_exptl_absorpt_correction_T_max 0.4250
_exptl_absorpt_correction_T_min 0.1783
_exptl_absorpt_correction_type 'SHELX76 gaussian (Sheldrick, 1976)'
_exptl_crystal_colour yellow-orange
_exptl_crystal_density_diffrn 1.340
_exptl_crystal_density_meas ?
_exptl_crystal_description prism
_exptl_crystal_F_000 860
_exptl_crystal_size_max 0.34
_exptl_crystal_size_mid 0.29
_exptl_crystal_size_min 0.20
_refine_diff_density_max 0.492
_refine_diff_density_min -0.484
_refine_ls_abs_structure_details 'Flack (1983)'
_refine_ls_abs_structure_Flack -0.14(10)
_refine_ls_extinction_method none
_refine_ls_goodness_of_fit_all 1.097
_refine_ls_goodness_of_fit_obs 1.123
_refine_ls_hydrogen_treatment noref
_refine_ls_matrix_type full
_refine_ls_number_parameters 73
_refine_ls_number_reflns 952
_refine_ls_number_restraints 4
_refine_ls_restrained_S_all 1.096
_refine_ls_restrained_S_obs 1.121
_refine_ls_R_factor_all 0.0761
_refine_ls_R_factor_obs 0.0702
_refine_ls_shift/esd_max 0.001
_refine_ls_shift/esd_mean 0.000
_refine_ls_structure_factor_coef Fsqd
_refine_ls_weighting_details 'w = 1/[\s^2^(Fo^2^)+(0.0838P)^2^+5.7928P] where P=(Fo^2^+2Fc^2^)/3'
_refine_ls_weighting_scheme calc
_refine_ls_wR_factor_all 0.1763
_refine_ls_wR_factor_obs 0.1716
_reflns_number_observed 866
_reflns_number_total 952
_reflns_observed_criterion >2sigma(I)
_cod_data_source_file sk1018.cif
_cod_data_source_block teatmacucl
_cod_depositor_comments
;
The following automatic conversions were performed:
'_symmetry_cell_setting' value 'Tetragonal' changed to 'tetragonal'
according to '/home/saulius/struct/CIF-dictionaries/cif_core.dic'
dictionary named 'cif_core.dic' version 2.4.1 from 2010-06-29.

Automatic conversion script
Id: cif_fix_enum 1527 2010-12-29 10:47:43Z saulius 

The following automatic conversions were performed:

'_symmetry_cell_setting' value 'Tetragonal' changed to 'tetragonal'
according to /home/saulius/struct/CIF-dictionaries/cif_core.dic
dictionary named 'cif_core.dic' version 2.4.1 from 2010-06-29.

Automatic conversion script
Id: cif_fix_values 1715 2011-07-08 13:25:40Z adriana 

The following automatic conversions were performed:

'_exptl_crystal_density_meas' value 'not measured' was changed to '?'
- the value is perceived as not measured.

Automatic conversion script
Id: cif_fix_values 3008 2015-01-20 13:52:24Z robertas 

The following automatic conversions were performed:

'_refine_ls_weighting_scheme' value 'calc w =
1/[\s^2^(Fo^2^)+(0.0838P)^2^+5.7928P] where P=(Fo^2^+2Fc^2^)/3' was
changed to 'calc'. New tag '_refine_ls_weighting_details' was
created. The value of the new tag was set to 'w =
1/[\s^2^(Fo^2^)+(0.0838P)^2^+5.7928P] where P=(Fo^2^+2Fc^2^)/3'.

Automatic conversion script
Id: cif_fix_values 3143 2015-03-26 13:38:13Z robertas 
;
_cod_original_cell_volume 2030.(3)
_cod_database_code 2005683

loop_
_symmetry_equiv_pos_as_xyz
'x, y, z'
'-x, -y, z'
'y, -x, -z'
'-y, x, -z'
'-x+1/2, y+1/2, -z'
'x+1/2, -y+1/2, -z'
'-y+1/2, -x+1/2, z'
'y+1/2, x+1/2, z'

loop_
_atom_site_aniso_label
_atom_site_aniso_U_11
_atom_site_aniso_U_22
_atom_site_aniso_U_33
_atom_site_aniso_U_12
_atom_site_aniso_U_13
_atom_site_aniso_U_23
Cu 0.0526(7) 0.0526(7) 0.0467(9) 0.0001(10) -0.0026(7) -0.0026(7)
Cl1 0.149(3) 0.054(2) 0.082(2) 0.025(2) -0.033(2) -0.009(2)
Cl2 0.136(3) 0.136(3) 0.047(2) 0.041(5) -0.008(2) -0.008(2)
Cl3 0.082(2) 0.082(2) 0.076(2) -0.022(2) 0.005(2) 0.0047(15)

loop_
_atom_site_label
_atom_site_occupancy
_atom_site_fract_x
_atom_site_fract_y
_atom_site_fract_z
_atom_site_U_iso_or_equiv
_atom_site_thermal_displace_type
_atom_site_calc_flag
_atom_site_refinement_flags
_atom_site_type_symbol
Cu 1 0.74605(10) 0.24605(10) 0.80803(15) 0.0507(5) Uani d S Cu
Cl1 1 0.7926(3) 0.0865(2) 0.7612(3) 0.0951(12) Uani d . Cl
Cl2 1 0.7517(4) 0.2517(4) 0.9967(3) 0.106(2) Uani d S Cl
Cl3 1 0.8503(2) 0.3503(2) 0.7081(3) 0.0801(12) Uani d S Cl
N1 1 0.2897(6) 0.7897(6) 0.3923(8) 0.045(2) Uiso d S N
C111 1 0.3802(8) 0.7492(9) 0.3248(9) 0.067(3) Uiso d . C
H1111 1 0.3566(8) 0.7311(9) 0.2500(9) 0.101 Uiso calc R H
H1112 1 0.4301(8) 0.8036(9) 0.3167(9) 0.101 Uiso calc R H
C112 1 0.4323(10) 0.6571(10) 0.3765(11) 0.092(4) Uiso d . C
H1121 1 0.4883(10) 0.6364(10) 0.3295(11) 0.138 Uiso calc R H
H1122 1 0.3841(10) 0.6020(10) 0.3827(11) 0.138 Uiso calc R H
H1123 1 0.4574(10) 0.6746(10) 0.4500(11) 0.138 Uiso calc R H
C121 1 0.3227(9) 0.8227(9) 0.5087(14) 0.076(4) Uiso d S C
H1211 0.50 0.3479(9) 0.7633(9) 0.5489(14) 0.114 Uiso calc PR H
H1212 0.50 0.2633(9) 0.8479(9) 0.5489(14) 0.114 Uiso calc PR H
C122 1 0.4039(10) 0.9039(10) 0.5107(16) 0.089(5) Uiso d S C
H1221 1 0.4206(10) 0.9203(10) 0.5873(16) 0.134 Uiso calc SR H
H1222 0.50 0.3792(10) 0.9641(10) 0.4732(16) 0.134 Uiso calc PR H
H1223 0.50 0.4639(10) 0.8793(10) 0.4728(16) 0.134 Uiso calc PR H
C131 1 0.2095(10) 0.7095(10) 0.4090(16) 0.087(5) Uiso d S C
H1311 0.50 0.2387(10) 0.6541(10) 0.4528(16) 0.130 Uiso calc PR H
H1312 0.50 0.1541(10) 0.7387(10) 0.4528(16) 0.130 Uiso calc PR H
C132 1 0.1659(11) 0.6659(11) 0.3019(15) 0.090(5) Uiso d S C
H1321 1 0.1150(11) 0.6157(11) 0.3200(15) 0.135 Uiso calc SR H
H1322 0.50 0.2196(11) 0.6345(11) 0.2590(15) 0.135 Uiso calc PR H
H1323 0.50 0.1354(11) 0.7198(11) 0.2585(15) 0.135 Uiso calc PR H
N2 1 0.0000 0.0000 0.0000 0.064(5) Uiso d S N
C2 1 0.0321(10) 0.0869(10) -0.0709(11) 0.081(3) Uiso d . C
H21 1 -0.0240(10) 0.1082(10) -0.1174(11) 0.122 Uiso calc R H
H22 1 0.0883(10) 0.0664(10) -0.1177(11) 0.122 Uiso calc R H
H23 1 0.0529(10) 0.1427(10) -0.0237(11) 0.122 Uiso calc R H
N3 1 0.0000 0.5000 0.0054(14) 0.056(5) Uiso d SD N
C31 0.25 -0.023(5) 0.607(3) -0.031(5) 0.105(10) Uiso d PD C
H311 0.25 -0.057(2) 0.606(3) -0.102(5) 0.157 Uiso calc PR H
H312 0.25 0.040(5) 0.644(3) -0.038(5) 0.157 Uiso calc PR H
H313 0.25 -0.065(5) 0.639(3) 0.025(5) 0.157 Uiso calc PR H
C32 0.25 -0.100(3) 0.443(4) 0.024(4) 0.105(10) Uiso d PD C
H321 0.25 -0.133(3) 0.431(4) -0.047(4) 0.157 Uiso calc PR H
H322 0.25 -0.144(3) 0.483(4) 0.072(4) 0.157 Uiso calc PR H
H323 0.25 -0.086(3) 0.378(4) 0.060(4) 0.157 Uiso calc PR H
C33 0.25 0.051(4) 0.518(4) 0.114(3) 0.105(10) Uiso d PD C
H331 0.25 0.066(4) 0.453(4) 0.149(3) 0.157 Uiso calc PR H
H332 0.25 0.008(4) 0.557(4) 0.162(3) 0.157 Uiso calc PR H
H333 0.25 0.114(4) 0.554(4) 0.101(3) 0.157 Uiso calc PR H
C34 0.50 0.060(2) 0.441(2) -0.076(4) 0.105(10) Uiso d SPD C
H341 0.25 0.020(2) 0.431(2) -0.144(4) 0.157 Uiso calc PR H
H342 0.25 0.076(2) 0.375(2) -0.045(4) 0.157 Uiso calc PR H
H343 0.25 0.122(2) 0.476(2) -0.094(4) 0.157 Uiso calc PR H

loop_
_atom_type_symbol
_atom_type_description
_atom_type_scat_dispersion_real
_atom_type_scat_dispersion_imag
_atom_type_scat_source
C C 0.0181 0.0091 'International Tables Vol C Tables 4.2.6.8 and 6.1.1.4'
H H 0.0000 0.0000 'International Tables Vol C Tables 4.2.6.8 and 6.1.1.4'
N N 0.0311 0.0180 'International Tables Vol C Tables 4.2.6.8 and 6.1.1.4'
Cl Cl 0.3639 0.7018 'International Tables Vol C Tables 4.2.6.8 and 6.1.1.4'
Cu Cu -1.9646 0.5888 'International Tables Vol C Tables 4.2.6.8 and 6.1.1.4'

loop_
_geom_angle_atom_site_label_1
_geom_angle_atom_site_label_2
_geom_angle_atom_site_label_3
_geom_angle_site_symmetry_3
_geom_angle
_geom_angle_publ_flag
Cl1 Cu Cl1 8_545 116.3(2) yes
Cl1 Cu Cl2 . 105.60(10) yes
Cl1 Cu Cl3 . 105.50(10) yes
Cl2 Cu Cl3 . 118.9(2) yes
C111 N1 C111 8_455 105.3(10) yes
C111 N1 C121 . 111.0(7) yes
C111 N1 C131 . 111.7(7) yes
C121 N1 C131 . 106.2(11) yes
C112 C111 N1 . 114.4(9) yes
C122 C121 N1 . 115.0(10) yes
C132 C131 N1 . 115.0(10) yes
C2 N2 C2 2 110.4(10) yes
C2 N2 C2 4 109.0(5) yes
C31 N3 C32 . 109(4) yes
C31 N3 C33 . 101(3) yes
C31 N3 C34 . 114(3) yes
C32 N3 C33 . 110(3) yes
C32 N3 C34 . 107(2) yes
C33 N3 C34 . 115(3) yes

loop_
_geom_bond_atom_site_label_1
_geom_bond_atom_site_label_2
_geom_bond_distance
_geom_bond_publ_flag
Cu Cl1 2.243(3) yes
Cu Cl2 2.242(5) yes
Cu Cl3 2.264(5) yes
N1 C111 1.520(10) yes
N1 C121 1.51(2) yes
N1 C131 1.50(2) yes
C111 C112 1.51(2) yes
C121 C122 1.50(2) yes
C131 C132 1.51(3) yes
N2 C2 1.480(10) yes
N3 C31 1.49(4) yes
N3 C32 1.52(4) yes
N3 C33 1.47(3) yes
N3 C34 1.47(3) yes
